data_2228232
loop_
_publ_author_name
'Liu, Jia-Lu'
'Liu, Jian-Feng'
'Zhao, Guo-Liang'

_publ_section_title
;
 Bis[\m-2-(4-hydroxyphenyl)acetato]-\k^3^<i>O</i>,<i>O</i>':<i>O</i>;\k^3^<i>O</i>:<i>O</i>,<i>O</i>'-bis{aqua(4,4'-bipyridine-\k<i>N</i>)bis[2-(4-hydroxyphenyl)acetato-\k^2^<i>O</i>,<i>O</i>']dysprosium(III)}
 monohydrate
;
_journal_coeditor_code BT5397
_journal_issue 12
_journal_name_full 'Acta Crystallographica Section E'
_journal_page_first m1505
_journal_paper_doi 10.1107/S1600536810044107
_journal_volume 66
_journal_year 2010
_chemical_formula_iupac '[Dy2 (C8 H7 O3)6 (C10 H8 N2)2 (H2 O)2], H2 O'
_chemical_formula_moiety 'C68 H62 Dy2 N4 O20, H2 O'
_chemical_formula_sum 'C68 H64 Dy2 N4 O21'
_chemical_formula_weight 1598.23
_chemical_name_systematic
;
Bis[\m-2-(4-hydroxyphenyl)acetato]-
\k^3^<i>O</i>,<i>O</i>':<i>O</i>;\k^3^<i>O</i>:<i>O</i>,<i>O</i>'-
bis{aqua(4,4'-bipyridine-\k<i>N</i>)bis[2-(4-hydroxyphenyl)acetato-
\k^2^<i>O</i>,<i>O</i>']dysprosium(III)} monohydrate
;
_space_group_IT_number 2
_symmetry_cell_setting triclinic
_symmetry_space_group_name_Hall '-P 1'
_symmetry_space_group_name_H-M 'P -1'
_atom_sites_solution_hydrogens geom
_atom_sites_solution_primary direct
_atom_sites_solution_secondary difmap
_cell_angle_alpha 83.48500(10)
_cell_angle_beta 72.24300(10)
_cell_angle_gamma 71.21600(10)
_cell_formula_units_Z 2
_cell_length_a 11.72350(10)
_cell_length_b 16.2155(2)
_cell_length_c 18.4135(2)
_cell_measurement_reflns_used 9252
_cell_measurement_temperature 296(2)
_cell_measurement_theta_max 25.00
_cell_measurement_theta_min 1.15
_cell_volume 3155.68(6)
_computing_cell_refinement 'SAINT (Bruker, 2006)'
_computing_data_collection 'APEX2 (Bruker, 2006)'
_computing_data_reduction 'SAINT (Bruker, 2006)'
_computing_molecular_graphics 'XP (Sheldrick, 2008)'
_computing_publication_material 'SHELXTL (Sheldrick, 2008)'
_computing_structure_refinement 'SHELXL97 (Sheldrick, 2008)'
_computing_structure_solution 'SHELXS97 (Sheldrick, 2008)'
_diffrn_ambient_temperature 296(2)
_diffrn_measured_fraction_theta_full 0.996
_diffrn_measured_fraction_theta_max 0.996
_diffrn_measurement_device_type 'Bruker APEXII area-detector'
_diffrn_measurement_method '\f and \w scans'
_diffrn_radiation_monochromator graphite
_diffrn_radiation_source 'fine-focus sealed tube'
_diffrn_radiation_type MoK\a
_diffrn_radiation_wavelength 0.71073
_diffrn_reflns_av_R_equivalents 0.0252
_diffrn_reflns_av_sigmaI/netI 0.0211
_diffrn_reflns_limit_h_max 13
_diffrn_reflns_limit_h_min -13
_diffrn_reflns_limit_k_max 19
_diffrn_reflns_limit_k_min -19
_diffrn_reflns_limit_l_max 21
_diffrn_reflns_limit_l_min -21
_diffrn_reflns_number 40429
_diffrn_reflns_theta_full 25.00
_diffrn_reflns_theta_max 25.00
_diffrn_reflns_theta_min 1.16
_exptl_absorpt_coefficient_mu 2.433
_exptl_absorpt_correction_T_max 0.849
_exptl_absorpt_correction_T_min 0.786
_exptl_absorpt_correction_type empirical
_exptl_absorpt_process_details '(SADABS; Sheldrick, 1996)'
_exptl_crystal_colour colourless
_exptl_crystal_density_diffrn 1.682
_exptl_crystal_density_method 'not measured'
_exptl_crystal_description block
_exptl_crystal_F_000 1600
_exptl_crystal_size_max 0.128
_exptl_crystal_size_mid 0.082
_exptl_crystal_size_min 0.067
_refine_diff_density_max 0.318
_refine_diff_density_min -0.833
_refine_ls_extinction_method none
_refine_ls_goodness_of_fit_ref 1.054
_refine_ls_hydrogen_treatment mixed
_refine_ls_matrix_type full
_refine_ls_number_parameters 875
_refine_ls_number_reflns 11065
_refine_ls_number_restraints 9
_refine_ls_restrained_S_all 1.054
_refine_ls_R_factor_all 0.0220
_refine_ls_R_factor_gt 0.0186
_refine_ls_shift/su_max 0.002
_refine_ls_shift/su_mean 0.000
_refine_ls_structure_factor_coef Fsqd
_refine_ls_weighting_details 'calc w=1/[\s^2^(Fo^2^)+(0.0215P)^2^+1.8450P] where P=(Fo^2^+2Fc^2^)/3'
_refine_ls_weighting_scheme calc
_refine_ls_wR_factor_gt 0.0464
_refine_ls_wR_factor_ref 0.0479
_reflns_number_gt 10032
_reflns_number_total 11065
_reflns_threshold_expression I>2\s(I)
_cod_data_source_file bt5397.cif
_cod_data_source_block I
_cod_database_code 2228232
_cod_database_fobs_code 2228232

loop_
_symmetry_equiv_pos_as_xyz
'x, y, z'
'-x, -y, -z'

loop_
_atom_site_type_symbol
_atom_site_label
_atom_site_fract_x
_atom_site_fract_y
_atom_site_fract_z
_atom_site_U_iso_or_equiv
_atom_site_adp_type
_atom_site_calc_flag
_atom_site_refinement_flags
_atom_site_occupancy
_atom_site_disorder_assembly
_atom_site_disorder_group
Dy Dy1 0.271981(9) 0.363948(6) 0.282840(6) 0.02273(4) Uani d . 1 . .
Dy Dy2 0.131125(9) 0.207461(6) 0.197161(6) 0.02254(4) Uani d . 1 . .
N N1 0.31242(19) 0.50888(12) 0.28243(12) 0.0309(4) Uani d . 1 . .
N N2 0.3936(3) 0.92825(16) 0.2213(2) 0.0619(8) Uani d . 1 . .
N N3 0.08633(19) 0.06439(12) 0.19011(11) 0.0298(4) Uani d . 1 . .
N N4 0.0329(3) -0.36289(16) 0.2296(2) 0.0627(8) Uani d . 1 . .
C C1 0.2255(2) 0.50889(16) 0.51605(14) 0.0327(5) Uani d . 1 . .
C C2 0.3410(2) 0.51461(18) 0.47221(15) 0.0413(6) Uani d . 1 . .
H H2A 0.3971 0.4675 0.4427 0.050 Uiso calc R 1 . .
C C3 0.3756(3) 0.58875(19) 0.47098(16) 0.0446(7) Uani d . 1 . .
H H3A 0.4540 0.5913 0.4406 0.053 Uiso calc R 1 . .
C C4 0.2936(2) 0.65878(17) 0.51481(16) 0.0397(6) Uani d . 1 . .
C C5 0.1790(3) 0.65370(18) 0.56058(17) 0.0441(7) Uani d . 1 . .
H H5A 0.1244 0.7001 0.5915 0.053 Uiso calc R 1 . .
C C6 0.1448(2) 0.57973(17) 0.56079(16) 0.0408(6) Uani d . 1 . .
H H6A 0.0664 0.5773 0.5914 0.049 Uiso calc R 1 . .
C C7 0.1860(3) 0.42785(17) 0.51933(14) 0.0387(6) Uani d . 1 . .
H H7A 0.2312 0.3825 0.5484 0.046 Uiso calc R 1 . .
H H7B 0.0969 0.4409 0.5452 0.046 Uiso calc R 1 . .
C C8 0.2127(2) 0.39551(16) 0.44026(14) 0.0326(6) Uani d . 1 . .
C C9 0.6224(2) 0.08968(16) 0.30225(16) 0.0357(6) Uani d . 1 . .
C C10 0.6039(3) 0.05837(17) 0.37600(17) 0.0463(7) Uani d . 1 . .
H H10A 0.5913 0.0955 0.4146 0.056 Uiso calc R 1 . .
C C11 0.6034(3) -0.02653(17) 0.39483(16) 0.0464(7) Uani d . 1 . .
H H11A 0.5914 -0.0462 0.4452 0.056 Uiso calc R 1 . .
C C12 0.6207(2) -0.08148(16) 0.33835(15) 0.0356(6) Uani d . 1 . .
C C13 0.6383(3) -0.05151(17) 0.26432(15) 0.0422(7) Uani d . 1 . .
H H13A 0.6500 -0.0886 0.2259 0.051 Uiso calc R 1 . .
C C14 0.6389(3) 0.03275(17) 0.24648(16) 0.0406(6) Uani d . 1 . .
H H14A 0.6506 0.0521 0.1960 0.049 Uiso calc R 1 . .
C C15 0.6248(3) 0.18147(16) 0.28169(19) 0.0463(7) Uani d . 1 . .
H H15A 0.6908 0.1806 0.2344 0.056 Uiso calc R 1 . .
H H15B 0.6471 0.2027 0.3210 0.056 Uiso calc R 1 . .
C C16 0.5045(2) 0.24494(15) 0.27220(14) 0.0306(5) Uani d . 1 . .
C C17 0.2727(3) 0.45387(17) 0.01337(14) 0.0392(6) Uani d . 1 . .
C C18 0.1464(3) 0.50122(19) 0.02819(15) 0.0450(7) Uani d . 1 . .
H H18A 0.0859 0.4745 0.0544 0.054 Uiso calc R 1 . .
C C19 0.1087(3) 0.58734(19) 0.00474(15) 0.0428(7) Uani d . 1 . .
H H19A 0.0237 0.6181 0.0153 0.051 Uiso calc R 1 . .
C C20 0.1978(3) 0.62747(16) -0.03442(15) 0.0357(6) Uani d . 1 . .
C C21 0.3236(2) 0.58150(16) -0.04913(15) 0.0379(6) Uani d . 1 . .
H H21A 0.3840 0.6084 -0.0750 0.046 Uiso calc R 1 . .
C C22 0.3600(3) 0.49590(17) -0.02560(15) 0.0406(6) Uani d . 1 . .
H H22A 0.4452 0.4656 -0.0361 0.049 Uiso calc R 1 . .
C C23 0.3125(4) 0.36042(18) 0.04013(16) 0.0534(8) Uani d . 1 . .
H H23A 0.2577 0.3307 0.0322 0.064 Uiso calc R 1 . .
H H23B 0.3975 0.3317 0.0099 0.064 Uiso calc R 1 . .
C C24 0.3078(2) 0.35337(15) 0.12322(14) 0.0306(5) Uani d . 1 . .
C C25 0.1422(3) 0.11408(16) 0.47622(14) 0.0358(6) Uani d . 1 . .
C C26 0.0395(3) 0.10685(17) 0.53601(15) 0.0395(6) Uani d . 1 . .
H H26A -0.0292 0.1560 0.5518 0.047 Uiso calc R 1 . .
C C27 0.0380(3) 0.02737(17) 0.57250(15) 0.0393(6) Uani d . 1 . .
H H27A -0.0309 0.0235 0.6128 0.047 Uiso calc R 1 . .
C C28 0.1386(2) -0.04553(16) 0.54891(14) 0.0328(6) Uani d . 1 . .
C C29 0.2421(3) -0.03927(17) 0.48987(15) 0.0390(6) Uani d . 1 . .
H H29A 0.3108 -0.0885 0.4742 0.047 Uiso calc R 1 . .
C C30 0.2431(3) 0.04010(18) 0.45449(15) 0.0401(6) Uani d . 1 . .
H H30A 0.3132 0.0439 0.4151 0.048 Uiso calc R 1 . .
C C31 0.1441(3) 0.19920(17) 0.43400(15) 0.0425(7) Uani d . 1 . .
H H31A 0.0804 0.2462 0.4653 0.051 Uiso calc R 1 . .
H H31B 0.2251 0.2074 0.4274 0.051 Uiso calc R 1 . .
C C32 0.1217(2) 0.20597(14) 0.35722(13) 0.0275(5) Uani d . 1 . .
C C33 -0.2543(2) 0.47975(15) 0.24487(14) 0.0286(5) Uani d . 1 . .
C C34 -0.2115(2) 0.51805(16) 0.17475(14) 0.0348(6) Uani d . 1 . .
H H34A -0.1733 0.4836 0.1317 0.042 Uiso calc R 1 . .
C C35 -0.2243(2) 0.60543(17) 0.16740(15) 0.0376(6) Uani d . 1 . .
H H35A -0.1955 0.6296 0.1197 0.045 Uiso calc R 1 . .
C C36 -0.2801(2) 0.65755(15) 0.23086(15) 0.0334(6) Uani d . 1 . .
C C37 -0.3226(2) 0.62099(16) 0.30114(15) 0.0371(6) Uani d . 1 . .
H H37A -0.3602 0.6556 0.3442 0.045 Uiso calc R 1 . .
C C38 -0.3092(2) 0.53266(16) 0.30763(14) 0.0350(6) Uani d . 1 . .
H H38A -0.3378 0.5085 0.3553 0.042 Uiso calc R 1 . .
C C39 -0.2412(2) 0.38403(15) 0.25171(16) 0.0347(6) Uani d . 1 . .
H H39A -0.2861 0.3716 0.3033 0.042 Uiso calc R 1 . .
H H39B -0.2819 0.3712 0.2176 0.042 Uiso calc R 1 . .
C C40 -0.1089(2) 0.32384(14) 0.23409(13) 0.0279(5) Uani d . 1 . .
C C41 0.2338(3) 0.05507(16) -0.04528(14) 0.0367(6) Uani d . 1 . .
C C42 0.3527(3) 0.00417(17) -0.04189(14) 0.0388(6) Uani d . 1 . .
H H42A 0.4092 0.0313 -0.0376 0.047 Uiso calc R 1 . .
C C43 0.3893(3) -0.08532(17) -0.04468(15) 0.0424(6) Uani d . 1 . .
H H43A 0.4698 -0.1179 -0.0429 0.051 Uiso calc R 1 . .
C C44 0.3062(3) -0.12652(17) -0.05013(16) 0.0436(7) Uani d . 1 . .
C C45 0.1881(3) -0.07749(19) -0.05483(16) 0.0466(7) Uani d . 1 . .
H H45A 0.1321 -0.1049 -0.0593 0.056 Uiso calc R 1 . .
C C46 0.1531(3) 0.01245(18) -0.05282(15) 0.0428(6) Uani d . 1 . .
H H46A 0.0737 0.0449 -0.0566 0.051 Uiso calc R 1 . .
C C47 0.1913(3) 0.15330(17) -0.03899(15) 0.0429(7) Uani d . 1 . .
H H47A 0.2545 0.1764 -0.0743 0.051 Uiso calc R 1 . .
H H47B 0.1138 0.1776 -0.0532 0.051 Uiso calc R 1 . .
C C48 0.1703(3) 0.18082(15) 0.04088(14) 0.0332(6) Uani d . 1 . .
C C49 0.2297(2) 0.57803(15) 0.32198(15) 0.0337(6) Uani d . 1 . .
H H49A 0.1564 0.5712 0.3563 0.040 Uiso calc R 1 . .
C C50 0.2471(2) 0.65933(16) 0.31464(15) 0.0349(6) Uani d . 1 . .
H H50A 0.1869 0.7054 0.3439 0.042 Uiso calc R 1 . .
C C51 0.3547(2) 0.67157(15) 0.26344(15) 0.0337(6) Uani d . 1 . .
C C52 0.4424(2) 0.59920(16) 0.22376(17) 0.0398(6) Uani d . 1 . .
H H52A 0.5173 0.6039 0.1899 0.048 Uiso calc R 1 . .
C C53 0.4181(2) 0.52075(16) 0.23468(16) 0.0373(6) Uani d . 1 . .
H H53A 0.4782 0.4732 0.2075 0.045 Uiso calc R 1 . .
C C54 0.4487(3) 0.8668(2) 0.1689(2) 0.0698(11) Uani d . 1 . .
H H54A 0.4954 0.8814 0.1214 0.084 Uiso calc R 1 . .
C C55 0.4415(3) 0.78259(18) 0.1802(2) 0.0569(9) Uani d . 1 . .
H H55A 0.4820 0.7424 0.1412 0.068 Uiso calc R 1 . .
C C56 0.3732(2) 0.75912(16) 0.25023(17) 0.0391(6) Uani d . 1 . .
C C57 0.3181(3) 0.82196(19) 0.30564(19) 0.0584(9) Uani d . 1 . .
H H57A 0.2731 0.8091 0.3543 0.070 Uiso calc R 1 . .
C C58 0.3309(4) 0.9042(2) 0.2879(2) 0.0685(10) Uani d . 1 . .
H H58A 0.2922 0.9457 0.3259 0.082 Uiso calc R 1 . .
C C59 0.1726(2) -0.00161(15) 0.14834(15) 0.0359(6) Uani d . 1 . .
H H59A 0.2459 0.0078 0.1163 0.043 Uiso calc R 1 . .
C C60 0.1586(3) -0.08352(16) 0.15017(15) 0.0396(6) Uani d . 1 . .
H H60A 0.2210 -0.1270 0.1191 0.047 Uiso calc R 1 . .
C C61 0.0521(2) -0.10088(15) 0.19800(15) 0.0346(6) Uani d . 1 . .
C C62 -0.0397(3) -0.03106(16) 0.23919(16) 0.0394(6) Uani d . 1 . .
H H62A -0.1148 -0.0383 0.2707 0.047 Uiso calc R 1 . .
C C63 -0.0198(2) 0.04895(16) 0.23348(15) 0.0358(6) Uani d . 1 . .
H H63A -0.0834 0.0947 0.2612 0.043 Uiso calc R 1 . .
C C64 0.1127(4) -0.3394(2) 0.1692(2) 0.0668(11) Uani d . 1 . .
H H64A 0.1675 -0.3821 0.1345 0.080 Uiso calc R 1 . .
C C65 0.1195(4) -0.25522(18) 0.15470(18) 0.0581(9) Uani d . 1 . .
H H65A 0.1759 -0.2421 0.1106 0.070 Uiso calc R 1 . .
C C66 0.0414(3) -0.19047(16) 0.20662(17) 0.0408(7) Uani d . 1 . .
C C67 -0.0427(3) -0.21453(19) 0.2695(2) 0.0572(9) Uani d . 1 . .
H H67A -0.0977 -0.1736 0.3058 0.069 Uiso calc R 1 . .
C C68 -0.0440(3) -0.3001(2) 0.2780(3) 0.0688(11) Uani d . 1 . .
H H68A -0.1024 -0.3147 0.3201 0.083 Uiso calc R 1 . .
O O1W 0.08706(17) 0.45800(11) 0.25422(11) 0.0358(4) Uani d D 1 . .
O O1 0.31122(18) 0.33502(12) 0.41166(10) 0.0428(4) Uani d . 1 . .
O O2W 0.32368(16) 0.11269(11) 0.21589(12) 0.0370(4) Uani d D 1 . .
O O2 0.13729(16) 0.43112(11) 0.40150(10) 0.0363(4) Uani d . 1 . .
O O3 0.3302(2) 0.73175(14) 0.51198(14) 0.0615(6) Uani d . 1 . .
H H3B 0.2720 0.7699 0.5379 0.061(11) Uiso calc R 1 . .
O O3W 0.5567(2) 0.76698(14) 0.49124(13) 0.0546(5) Uani d D 1 . .
O O4 0.49442(16) 0.32416(11) 0.26346(12) 0.0428(5) Uani d . 1 . .
O O5 0.41195(15) 0.21883(10) 0.27596(11) 0.0363(4) Uani d . 1 . .
O O6 0.6236(2) -0.16704(12) 0.35244(11) 0.0555(6) Uani d . 1 . .
H H6B 0.5966 -0.1750 0.3984 0.083 Uiso calc R 1 . .
O O7 0.35201(18) 0.39913(12) 0.14945(10) 0.0424(5) Uani d . 1 . .
O O8 0.25644(15) 0.30037(10) 0.16668(9) 0.0288(4) Uani d . 1 . .
O O9 0.16591(19) 0.71256(12) -0.05939(12) 0.0521(5) Uani d . 1 . .
H H9A 0.0951 0.7267 -0.0646 0.078 Uiso calc R 1 . .
O O10 0.14384(15) 0.26908(10) 0.31314(9) 0.0278(3) Uani d . 1 . .
O O11 0.08268(17) 0.15277(11) 0.33518(10) 0.0347(4) Uani d . 1 . .
O O12 0.14160(18) -0.12619(11) 0.58221(11) 0.0429(4) Uani d . 1 . .
H H12A 0.0698 -0.1267 0.6050 0.064 Uiso calc R 1 . .
O O13 -0.01518(15) 0.35165(10) 0.20656(11) 0.0352(4) Uani d . 1 . .
O O14 -0.09143(16) 0.24329(10) 0.24589(11) 0.0392(4) Uani d . 1 . .
O O15 -0.2902(2) 0.74396(11) 0.22045(12) 0.0506(5) Uani d . 1 . .
H H15C -0.3167 0.7674 0.2620 0.076 Uiso calc R 1 . .
O O16 0.25855(16) 0.15612(11) 0.07111(10) 0.0369(4) Uani d . 1 . .
O O17 0.06366(18) 0.22777(12) 0.07857(10) 0.0445(5) Uani d . 1 . .
O O18 0.3458(2) -0.21560(13) -0.05106(15) 0.0680(7) Uani d . 1 . .
H H18B 0.2894 -0.2331 -0.0545 0.102 Uiso calc R 1 . .
H H2WA 0.372(3) 0.131(2) 0.231(2) 0.102 Uiso d D 1 . .
H H2WB 0.362(3) 0.0595(12) 0.211(2) 0.102 Uiso d D 1 . .
H H3WB 0.499(3) 0.746(2) 0.495(2) 0.102 Uiso d D 1 . .
H H1WA 0.036(3) 0.441(2) 0.243(2) 0.102 Uiso d D 1 . .
H H1WB 0.059(4) 0.5121(11) 0.250(2) 0.102 Uiso d D 1 . .
H H3WA 0.595(3) 0.736(2) 0.521(2) 0.102 Uiso d D 1 . .

loop_
_atom_site_aniso_label
_atom_site_aniso_U_11
_atom_site_aniso_U_22
_atom_site_aniso_U_33
_atom_site_aniso_U_12
_atom_site_aniso_U_13
_atom_site_aniso_U_23
Dy1 0.02541(6) 0.01619(6) 0.02990(6) -0.00870(4) -0.01104(5) 0.00238(4)
Dy2 0.02400(6) 0.01511(6) 0.03053(6) -0.00689(4) -0.00989(5) 0.00033(4)
N1 0.0316(11) 0.0229(10) 0.0412(12) -0.0107(9) -0.0127(9) 0.0007(9)
N2 0.0572(17) 0.0303(14) 0.113(3) -0.0220(13) -0.0433(17) 0.0180(15)
N3 0.0358(11) 0.0207(10) 0.0347(11) -0.0091(9) -0.0125(9) 0.0008(8)
N4 0.080(2) 0.0295(14) 0.109(3) -0.0250(14) -0.0667(19) 0.0163(15)
C1 0.0360(14) 0.0354(14) 0.0297(13) -0.0123(11) -0.0120(11) -0.0007(10)
C2 0.0363(15) 0.0406(15) 0.0425(15) -0.0079(12) -0.0051(12) -0.0116(12)
C3 0.0315(14) 0.0498(17) 0.0499(17) -0.0167(13) -0.0014(12) -0.0066(13)
C4 0.0352(14) 0.0378(15) 0.0501(16) -0.0137(12) -0.0147(12) -0.0023(12)
C5 0.0361(15) 0.0361(15) 0.0560(18) -0.0064(12) -0.0075(13) -0.0132(13)
C6 0.0315(14) 0.0418(15) 0.0473(16) -0.0136(12) -0.0034(12) -0.0077(12)
C7 0.0495(16) 0.0371(14) 0.0320(14) -0.0186(13) -0.0098(12) 0.0003(11)
C8 0.0418(15) 0.0311(13) 0.0313(13) -0.0224(12) -0.0086(11) 0.0024(11)
C9 0.0241(12) 0.0268(13) 0.0572(17) -0.0033(10) -0.0179(12) 0.0005(12)
C10 0.0626(19) 0.0301(14) 0.0484(17) -0.0058(13) -0.0245(15) -0.0098(12)
C11 0.066(2) 0.0342(15) 0.0357(15) -0.0094(14) -0.0166(14) -0.0007(12)
C12 0.0398(15) 0.0257(13) 0.0403(15) -0.0082(11) -0.0117(12) -0.0011(11)
C13 0.0581(18) 0.0318(14) 0.0360(15) -0.0127(13) -0.0115(13) -0.0064(11)
C14 0.0476(16) 0.0343(14) 0.0378(15) -0.0111(12) -0.0123(12) 0.0038(11)
C15 0.0361(15) 0.0270(14) 0.081(2) -0.0085(12) -0.0280(15) 0.0048(13)
C16 0.0317(13) 0.0250(13) 0.0371(14) -0.0096(11) -0.0121(11) 0.0011(10)
C17 0.0662(19) 0.0366(14) 0.0268(13) -0.0283(14) -0.0182(13) 0.0029(11)
C18 0.0596(19) 0.0584(19) 0.0303(14) -0.0405(16) -0.0086(13) 0.0025(13)
C19 0.0410(16) 0.0537(18) 0.0385(15) -0.0190(14) -0.0113(12) -0.0067(13)
C20 0.0465(16) 0.0329(14) 0.0376(14) -0.0170(12) -0.0210(12) 0.0004(11)
C21 0.0404(15) 0.0343(14) 0.0466(16) -0.0203(12) -0.0161(12) 0.0065(12)
C22 0.0466(16) 0.0376(15) 0.0442(16) -0.0166(13) -0.0204(13) 0.0047(12)
C23 0.100(3) 0.0373(16) 0.0362(16) -0.0348(17) -0.0258(16) 0.0069(12)
C24 0.0380(14) 0.0241(12) 0.0311(13) -0.0124(11) -0.0101(11) 0.0032(10)
C25 0.0525(16) 0.0334(14) 0.0334(14) -0.0230(13) -0.0216(12) 0.0079(11)
C26 0.0452(15) 0.0328(14) 0.0393(15) -0.0098(12) -0.0134(12) 0.0013(11)
C27 0.0452(16) 0.0400(15) 0.0330(14) -0.0185(13) -0.0080(12) 0.0058(11)
C28 0.0406(14) 0.0315(13) 0.0344(14) -0.0185(12) -0.0175(11) 0.0091(10)
C29 0.0387(15) 0.0363(14) 0.0409(15) -0.0117(12) -0.0112(12) 0.0046(12)
C30 0.0424(15) 0.0472(16) 0.0357(14) -0.0244(13) -0.0106(12) 0.0101(12)
C31 0.0684(19) 0.0347(14) 0.0409(15) -0.0296(14) -0.0280(14) 0.0104(12)
C32 0.0281(12) 0.0219(12) 0.0317(13) -0.0084(10) -0.0082(10) 0.0039(10)
C33 0.0215(12) 0.0238(12) 0.0395(14) -0.0030(10) -0.0102(10) -0.0033(10)
C34 0.0367(14) 0.0305(13) 0.0336(14) -0.0049(11) -0.0067(11) -0.0105(11)
C35 0.0440(15) 0.0349(14) 0.0330(14) -0.0137(12) -0.0090(12) 0.0028(11)
C36 0.0353(14) 0.0237(12) 0.0446(15) -0.0074(11) -0.0174(12) -0.0019(11)
C37 0.0436(15) 0.0303(13) 0.0346(14) -0.0045(12) -0.0112(12) -0.0095(11)
C38 0.0362(14) 0.0309(13) 0.0320(13) -0.0036(11) -0.0079(11) -0.0012(10)
C39 0.0282(13) 0.0245(12) 0.0505(16) -0.0069(10) -0.0105(11) -0.0021(11)
C40 0.0298(13) 0.0229(12) 0.0328(13) -0.0067(10) -0.0113(10) -0.0038(10)
C41 0.0508(16) 0.0336(14) 0.0250(13) -0.0145(12) -0.0079(11) -0.0012(10)
C42 0.0438(16) 0.0403(15) 0.0358(14) -0.0203(13) -0.0086(12) 0.0000(11)
C43 0.0429(16) 0.0384(15) 0.0438(16) -0.0108(13) -0.0109(12) -0.0010(12)
C44 0.0531(18) 0.0349(15) 0.0426(16) -0.0171(13) -0.0085(13) -0.0033(12)
C45 0.0504(18) 0.0497(17) 0.0468(17) -0.0268(15) -0.0096(13) -0.0060(13)
C46 0.0411(15) 0.0460(16) 0.0404(15) -0.0110(13) -0.0104(12) -0.0069(12)
C47 0.0585(18) 0.0351(15) 0.0321(14) -0.0100(13) -0.0132(13) -0.0002(11)
C48 0.0498(16) 0.0201(12) 0.0311(13) -0.0137(12) -0.0118(12) 0.0037(10)
C49 0.0341(14) 0.0262(13) 0.0423(15) -0.0123(11) -0.0106(11) 0.0023(11)
C50 0.0378(14) 0.0241(12) 0.0437(15) -0.0085(11) -0.0131(12) -0.0028(11)
C51 0.0375(14) 0.0220(12) 0.0494(15) -0.0111(11) -0.0228(12) 0.0039(11)
C52 0.0285(13) 0.0287(14) 0.0617(18) -0.0124(11) -0.0095(12) 0.0031(12)
C53 0.0312(14) 0.0229(13) 0.0561(17) -0.0082(11) -0.0089(12) -0.0036(11)
C54 0.0450(19) 0.0388(18) 0.116(3) -0.0196(15) -0.0111(19) 0.023(2)
C55 0.0424(17) 0.0312(15) 0.085(2) -0.0126(13) -0.0014(16) 0.0041(15)
C56 0.0383(15) 0.0259(13) 0.0629(18) -0.0146(12) -0.0260(13) 0.0072(12)
C57 0.095(3) 0.0369(16) 0.058(2) -0.0314(17) -0.0324(18) 0.0020(14)
C58 0.107(3) 0.0357(17) 0.087(3) -0.0317(19) -0.052(2) 0.0004(17)
C59 0.0408(15) 0.0258(13) 0.0389(15) -0.0121(11) -0.0075(12) 0.0027(11)
C60 0.0511(17) 0.0236(13) 0.0429(15) -0.0077(12) -0.0149(13) -0.0028(11)
C61 0.0461(15) 0.0247(12) 0.0449(15) -0.0149(11) -0.0279(13) 0.0059(11)
C62 0.0369(14) 0.0303(14) 0.0545(17) -0.0153(12) -0.0135(13) 0.0019(12)
C63 0.0359(14) 0.0229(12) 0.0501(16) -0.0105(11) -0.0121(12) -0.0024(11)
C64 0.123(3) 0.0313(16) 0.071(2) -0.0256(19) -0.061(2) 0.0007(15)
C65 0.109(3) 0.0319(15) 0.0502(18) -0.0292(17) -0.0403(19) 0.0036(13)
C66 0.0529(17) 0.0241(13) 0.0626(18) -0.0169(12) -0.0380(15) 0.0066(12)
C67 0.0402(17) 0.0330(16) 0.102(3) -0.0161(13) -0.0255(17) 0.0126(16)
C68 0.051(2) 0.0351(18) 0.131(3) -0.0234(16) -0.040(2) 0.026(2)
O1W 0.0391(10) 0.0197(8) 0.0547(11) -0.0077(8) -0.0242(9) 0.0012(8)
O1 0.0491(12) 0.0382(10) 0.0401(10) -0.0050(9) -0.0184(9) -0.0056(8)
O2W 0.0348(10) 0.0197(8) 0.0618(12) -0.0053(8) -0.0242(9) -0.0009(8)
O2 0.0367(10) 0.0388(10) 0.0366(10) -0.0148(8) -0.0117(8) -0.0001(8)
O3 0.0478(13) 0.0442(12) 0.0935(17) -0.0235(11) -0.0068(12) -0.0142(12)
O3W 0.0581(14) 0.0522(13) 0.0582(14) -0.0221(11) -0.0242(11) 0.0174(10)
O4 0.0319(10) 0.0231(9) 0.0745(14) -0.0104(8) -0.0184(9) 0.0097(9)
O5 0.0305(9) 0.0226(8) 0.0628(12) -0.0070(7) -0.0236(8) -0.0032(8)
O6 0.0925(17) 0.0303(10) 0.0436(12) -0.0255(11) -0.0118(11) -0.0006(8)
O7 0.0604(12) 0.0465(11) 0.0356(10) -0.0384(10) -0.0140(9) 0.0052(8)
O8 0.0320(9) 0.0209(8) 0.0345(9) -0.0122(7) -0.0081(7) 0.0036(7)
O9 0.0557(13) 0.0344(11) 0.0765(15) -0.0148(9) -0.0360(11) 0.0091(10)
O10 0.0315(9) 0.0218(8) 0.0327(9) -0.0134(7) -0.0095(7) 0.0058(7)
O11 0.0475(11) 0.0329(9) 0.0352(10) -0.0261(8) -0.0163(8) 0.0074(7)
O12 0.0459(11) 0.0328(10) 0.0499(11) -0.0183(9) -0.0109(9) 0.0112(8)
O13 0.0264(9) 0.0215(8) 0.0601(12) -0.0075(7) -0.0148(8) -0.0033(8)
O14 0.0302(9) 0.0203(9) 0.0609(12) -0.0057(7) -0.0076(8) 0.0021(8)
O15 0.0744(14) 0.0247(9) 0.0566(13) -0.0160(9) -0.0232(11) -0.0013(8)
O16 0.0381(10) 0.0348(10) 0.0402(10) -0.0130(8) -0.0111(8) -0.0046(8)
O17 0.0467(11) 0.0412(11) 0.0386(10) 0.0034(9) -0.0179(9) -0.0070(8)
O18 0.0727(16) 0.0322(11) 0.1045(19) -0.0179(11) -0.0302(14) -0.0027(11)

loop_
_atom_type_symbol
_atom_type_description
_atom_type_scat_dispersion_real
_atom_type_scat_dispersion_imag
_atom_type_scat_source
C C 0.0033 0.0016 'International Tables Vol C Tables 4.2.6.8 and 6.1.1.4'
H H 0.0000 0.0000 'International Tables Vol C Tables 4.2.6.8 and 6.1.1.4'
N N 0.0061 0.0033 'International Tables Vol C Tables 4.2.6.8 and 6.1.1.4'
O O 0.0106 0.0060 'International Tables Vol C Tables 4.2.6.8 and 6.1.1.4'
Dy Dy -0.1892 4.4098 'International Tables Vol C Tables 4.2.6.8 and 6.1.1.4'

loop_
_geom_angle_atom_site_label_1
_geom_angle_atom_site_label_2
_geom_angle_atom_site_label_3
_geom_angle_site_symmetry_1
_geom_angle_site_symmetry_3
_geom_angle
_geom_angle_publ_flag
O1W Dy1 O5 . . 145.49(6) ?
O1W Dy1 O10 . . 79.76(6) ?
O5 Dy1 O10 . . 73.51(5) ?
O1W Dy1 O4 . . 149.48(6) ?
O5 Dy1 O4 . . 54.16(5) ?
O10 Dy1 O4 . . 127.33(5) ?
O1W Dy1 O2 . . 74.64(6) ?
O5 Dy1 O2 . . 122.73(6) ?
O10 Dy1 O2 . . 84.12(6) ?
O4 Dy1 O2 . . 117.40(6) ?
O1W Dy1 O7 . . 77.93(7) ?
O5 Dy1 O7 . . 95.15(7) ?
O10 Dy1 O7 . . 117.23(5) ?
O4 Dy1 O7 . . 76.64(7) ?
O2 Dy1 O7 . . 141.29(6) ?
O1W Dy1 O1 . . 127.01(6) ?
O5 Dy1 O1 . . 75.50(6) ?
O10 Dy1 O1 . . 90.94(6) ?
O4 Dy1 O1 . . 72.16(7) ?
O2 Dy1 O1 . . 52.47(6) ?
O7 Dy1 O1 . . 146.87(6) ?
O1W Dy1 N1 . . 81.08(6) ?
O5 Dy1 N1 . . 130.28(6) ?
O10 Dy1 N1 . . 154.16(6) ?
O4 Dy1 N1 . . 76.27(6) ?
O2 Dy1 N1 . . 74.17(6) ?
O7 Dy1 N1 . . 75.04(6) ?
O1 Dy1 N1 . . 86.87(6) ?
O1W Dy1 O8 . . 73.66(6) ?
O5 Dy1 O8 . . 75.63(5) ?
O10 Dy1 O8 . . 65.72(5) ?
O4 Dy1 O8 . . 102.81(6) ?
O2 Dy1 O8 . . 139.32(5) ?
O7 Dy1 O8 . . 51.83(5) ?
O1 Dy1 O8 . . 147.02(5) ?
N1 Dy1 O8 . . 124.37(6) ?
O1W Dy1 C16 . . 163.52(7) ?
O5 Dy1 C16 . . 27.39(6) ?
O10 Dy1 C16 . . 100.39(6) ?
O4 Dy1 C16 . . 26.95(6) ?
O2 Dy1 C16 . . 121.84(7) ?
O7 Dy1 C16 . . 87.57(7) ?
O1 Dy1 C16 . . 69.43(7) ?
N1 Dy1 C16 . . 102.89(7) ?
O8 Dy1 C16 . . 91.27(6) ?
O1W Dy1 C8 . . 100.85(7) ?
O5 Dy1 C8 . . 100.38(7) ?
O10 Dy1 C8 . . 89.57(6) ?
O4 Dy1 C8 . . 93.85(7) ?
O2 Dy1 C8 . . 26.23(7) ?
O7 Dy1 C8 . . 152.05(6) ?
O1 Dy1 C8 . . 26.43(6) ?
N1 Dy1 C8 . . 77.19(7) ?
O8 Dy1 C8 . . 155.18(6) ?
C16 Dy1 C8 . . 95.63(7) ?
O1W Dy1 C24 . . 72.21(7) ?
O5 Dy1 C24 . . 87.01(7) ?
O10 Dy1 C24 . . 91.77(6) ?
O4 Dy1 C24 . . 91.16(7) ?
O2 Dy1 C24 . . 146.80(6) ?
O7 Dy1 C24 . . 25.48(6) ?
O1 Dy1 C24 . . 160.73(7) ?
N1 Dy1 C24 . . 98.72(7) ?
O8 Dy1 C24 . . 26.50(6) ?
C16 Dy1 C24 . . 91.33(7) ?
C8 Dy1 C24 . . 172.56(7) ?
O8 Dy2 O14 . . 128.78(5) ?
O8 Dy2 O2W . . 78.63(6) ?
O14 Dy2 O2W . . 143.23(6) ?
O8 Dy2 O13 . . 75.24(5) ?
O14 Dy2 O13 . . 54.16(5) ?
O2W Dy2 O13 . . 147.93(6) ?
O8 Dy2 O16 . . 80.48(6) ?
O14 Dy2 O16 . . 127.09(6) ?
O2W Dy2 O16 . . 75.56(6) ?
O13 Dy2 O16 . . 117.35(6) ?
O8 Dy2 O17 . . 98.92(6) ?
O14 Dy2 O17 . . 77.53(6) ?
O2W Dy2 O17 . . 127.28(6) ?
O13 Dy2 O17 . . 75.51(6) ?
O16 Dy2 O17 . . 52.51(6) ?
O8 Dy2 O10 . . 67.01(5) ?
O14 Dy2 O10 . . 91.14(6) ?
O2W Dy2 O10 . . 77.11(6) ?
O13 Dy2 O10 . . 75.78(5) ?
O16 Dy2 O10 . . 140.85(5) ?
O17 Dy2 O10 . . 150.47(5) ?
O8 Dy2 O11 . . 115.47(5) ?
O14 Dy2 O11 . . 72.89(6) ?
O2W Dy2 O11 . . 72.74(6) ?
O13 Dy2 O11 . . 102.26(6) ?
O16 Dy2 O11 . . 140.17(6) ?
O17 Dy2 O11 . . 144.01(6) ?
O10 Dy2 O11 . . 50.94(5) ?
O8 Dy2 N3 . . 153.98(6) ?
O14 Dy2 N3 . . 76.04(6) ?
O2W Dy2 N3 . . 83.47(6) ?
O13 Dy2 N3 . . 126.95(6) ?
O16 Dy2 N3 . . 76.84(6) ?
O17 Dy2 N3 . . 77.16(6) ?
O10 Dy2 N3 . . 126.89(5) ?
O11 Dy2 N3 . . 76.19(6) ?
O8 Dy2 C40 . . 102.16(6) ?
O14 Dy2 C40 . . 27.02(6) ?
O2W Dy2 C40 . . 158.16(7) ?
O13 Dy2 C40 . . 27.15(6) ?
O16 Dy2 C40 . . 126.26(6) ?
O17 Dy2 C40 . . 74.43(6) ?
O10 Dy2 C40 . . 83.12(6) ?
O11 Dy2 C40 . . 87.66(6) ?
N3 Dy2 C40 . . 101.47(6) ?
O8 Dy2 C48 . . 91.51(6) ?
O14 Dy2 C48 . . 101.99(7) ?
O2W Dy2 C48 . . 100.92(7) ?
O13 Dy2 C48 . . 98.06(7) ?
O16 Dy2 C48 . . 26.14(7) ?
O17 Dy2 C48 . . 26.52(7) ?
O10 Dy2 C48 . . 158.48(6) ?
O11 Dy2 C48 . . 149.50(6) ?
N3 Dy2 C48 . . 73.42(6) ?
C40 Dy2 C48 . . 100.87(7) ?
O8 Dy2 C32 . . 90.63(6) ?
O14 Dy2 C32 . . 83.91(7) ?
O2W Dy2 C32 . . 70.31(7) ?
O13 Dy2 C32 . . 91.58(6) ?
O16 Dy2 C32 . . 145.79(6) ?
O17 Dy2 C32 . . 161.26(6) ?
O10 Dy2 C32 . . 25.89(5) ?
O11 Dy2 C32 . . 25.37(6) ?
N3 Dy2 C32 . . 101.00(6) ?
C40 Dy2 C32 . . 87.85(7) ?
C48 Dy2 C32 . . 170.36(7) ?
C49 N1 C53 . . 116.5(2) ?
C49 N1 Dy1 . . 124.22(16) ?
C53 N1 Dy1 . . 118.95(16) ?
C58 N2 C54 . . 115.6(3) ?
C59 N3 C63 . . 116.4(2) ?
C59 N3 Dy2 . . 121.40(16) ?
C63 N3 Dy2 . . 121.92(16) ?
C64 N4 C68 . . 116.3(3) ?
C2 C1 C6 . . 117.8(2) ?
C2 C1 C7 . . 122.6(2) ?
C6 C1 C7 . . 119.6(2) ?
C1 C2 C3 . . 121.6(2) ?
C1 C2 H2A . . 119.2 ?
C3 C2 H2A . . 119.2 ?
C4 C3 C2 . . 119.8(2) ?
C4 C3 H3A . . 120.1 ?
C2 C3 H3A . . 120.1 ?
O3 C4 C5 . . 121.8(2) ?
O3 C4 C3 . . 118.5(2) ?
C5 C4 C3 . . 119.6(2) ?
C4 C5 C6 . . 120.1(3) ?
C4 C5 H5A . . 119.9 ?
C6 C5 H5A . . 119.9 ?
C5 C6 C1 . . 121.1(2) ?
C5 C6 H6A . . 119.5 ?
C1 C6 H6A . . 119.5 ?
C8 C7 C1 . . 111.2(2) ?
C8 C7 H7A . . 109.4 ?
C1 C7 H7A . . 109.4 ?
C8 C7 H7B . . 109.4 ?
C1 C7 H7B . . 109.4 ?
H7A C7 H7B . . 108.0 ?
O2 C8 O1 . . 119.5(2) ?
O2 C8 C7 . . 119.6(2) ?
O1 C8 C7 . . 120.9(2) ?
O2 C8 Dy1 . . 57.54(13) ?
O1 C8 Dy1 . . 62.64(13) ?
C7 C8 Dy1 . . 169.54(16) ?
C10 C9 C14 . . 117.2(2) ?
C10 C9 C15 . . 122.2(3) ?
C14 C9 C15 . . 120.6(3) ?
C9 C10 C11 . . 122.2(3) ?
C9 C10 H10A . . 118.9 ?
C11 C10 H10A . . 118.9 ?
C12 C11 C10 . . 119.3(3) ?
C12 C11 H11A . . 120.4 ?
C10 C11 H11A . . 120.4 ?
C11 C12 C13 . . 119.6(2) ?
C11 C12 O6 . . 122.6(2) ?
C13 C12 O6 . . 117.8(2) ?
C14 C13 C12 . . 120.5(3) ?
C14 C13 H13A . . 119.8 ?
C12 C13 H13A . . 119.8 ?
C13 C14 C9 . . 121.3(3) ?
C13 C14 H14A . . 119.4 ?
C9 C14 H14A . . 119.4 ?
C9 C15 C16 . . 115.7(2) ?
C9 C15 H15A . . 108.3 ?
C16 C15 H15A . . 108.3 ?
C9 C15 H15B . . 108.3 ?
C16 C15 H15B . . 108.3 ?
H15A C15 H15B . . 107.4 ?
O4 C16 O5 . . 120.0(2) ?
O4 C16 C15 . . 119.6(2) ?
O5 C16 C15 . . 120.3(2) ?
O4 C16 Dy1 . . 60.53(12) ?
O5 C16 Dy1 . . 60.14(12) ?
C15 C16 Dy1 . . 169.7(2) ?
C22 C17 C18 . . 117.6(2) ?
C22 C17 C23 . . 121.6(3) ?
C18 C17 C23 . . 120.7(3) ?
C19 C18 C17 . . 121.3(2) ?
C19 C18 H18A . . 119.3 ?
C17 C18 H18A . . 119.3 ?
C20 C19 C18 . . 119.8(3) ?
C20 C19 H19A . . 120.1 ?
C18 C19 H19A . . 120.1 ?
O9 C20 C21 . . 118.1(2) ?
O9 C20 C19 . . 122.3(2) ?
C21 C20 C19 . . 119.6(2) ?
C20 C21 C22 . . 120.2(2) ?
C20 C21 H21A . . 119.9 ?
C22 C21 H21A . . 119.9 ?
C21 C22 C17 . . 121.5(3) ?
C21 C22 H22A . . 119.2 ?
C17 C22 H22A . . 119.2 ?
C24 C23 C17 . . 112.0(2) ?
C24 C23 H23A . . 109.2 ?
C17 C23 H23A . . 109.2 ?
C24 C23 H23B . . 109.2 ?
C17 C23 H23B . . 109.2 ?
H23A C23 H23B . . 107.9 ?
O7 C24 O8 . . 120.1(2) ?
O7 C24 C23 . . 120.6(2) ?
O8 C24 C23 . . 119.3(2) ?
O7 C24 Dy1 . . 57.19(12) ?
O8 C24 Dy1 . . 63.46(12) ?
C23 C24 Dy1 . . 171.76(19) ?
C30 C25 C26 . . 118.1(2) ?
C30 C25 C31 . . 120.0(2) ?
C26 C25 C31 . . 121.8(3) ?
C27 C26 C25 . . 120.9(3) ?
C27 C26 H26A . . 119.5 ?
C25 C26 H26A . . 119.5 ?
C28 C27 C26 . . 119.8(2) ?
C28 C27 H27A . . 120.1 ?
C26 C27 H27A . . 120.1 ?
O12 C28 C27 . . 122.4(2) ?
O12 C28 C29 . . 117.6(2) ?
C27 C28 C29 . . 120.0(2) ?
C30 C29 C28 . . 119.7(3) ?
C30 C29 H29A . . 120.1 ?
C28 C29 H29A . . 120.1 ?
C25 C30 C29 . . 121.4(2) ?
C25 C30 H30A . . 119.3 ?
C29 C30 H30A . . 119.3 ?
C32 C31 C25 . . 114.8(2) ?
C32 C31 H31A . . 108.6 ?
C25 C31 H31A . . 108.6 ?
C32 C31 H31B . . 108.6 ?
C25 C31 H31B . . 108.6 ?
H31A C31 H31B . . 107.5 ?
O11 C32 O10 . . 119.3(2) ?
O11 C32 C31 . . 122.9(2) ?
O10 C32 C31 . . 117.8(2) ?
O11 C32 Dy2 . . 60.85(12) ?
O10 C32 Dy2 . . 59.63(12) ?
C31 C32 Dy2 . . 168.86(18) ?
C38 C33 C34 . . 117.6(2) ?
C38 C33 C39 . . 121.5(2) ?
C34 C33 C39 . . 121.0(2) ?
C35 C34 C33 . . 121.7(2) ?
C35 C34 H34A . . 119.2 ?
C33 C34 H34A . . 119.2 ?
C34 C35 C36 . . 120.0(2) ?
C34 C35 H35A . . 120.0 ?
C36 C35 H35A . . 120.0 ?
O15 C36 C37 . . 122.9(2) ?
O15 C36 C35 . . 117.6(2) ?
C37 C36 C35 . . 119.5(2) ?
C36 C37 C38 . . 119.9(2) ?
C36 C37 H37A . . 120.1 ?
C38 C37 H37A . . 120.1 ?
C33 C38 C37 . . 121.4(2) ?
C33 C38 H38A . . 119.3 ?
C37 C38 H38A . . 119.3 ?
C40 C39 C33 . . 115.6(2) ?
C40 C39 H39A . . 108.4 ?
C33 C39 H39A . . 108.4 ?
C40 C39 H39B . . 108.4 ?
C33 C39 H39B . . 108.4 ?
H39A C39 H39B . . 107.4 ?
O14 C40 O13 . . 119.3(2) ?
O14 C40 C39 . . 118.9(2) ?
O13 C40 C39 . . 121.8(2) ?
O14 C40 Dy2 . . 59.17(12) ?
O13 C40 Dy2 . . 60.15(12) ?
C39 C40 Dy2 . . 176.88(17) ?
C46 C41 C42 . . 117.4(2) ?
C46 C41 C47 . . 120.6(3) ?
C42 C41 C47 . . 122.0(2) ?
C43 C42 C41 . . 121.8(3) ?
C43 C42 H42A . . 119.1 ?
C41 C42 H42A . . 119.1 ?
C42 C43 C44 . . 119.8(3) ?
C42 C43 H43A . . 120.1 ?
C44 C43 H43A . . 120.1 ?
O18 C44 C43 . . 117.7(3) ?
O18 C44 C45 . . 122.7(3) ?
C43 C44 C45 . . 119.6(3) ?
C44 C45 C46 . . 120.0(3) ?
C44 C45 H45A . . 120.0 ?
C46 C45 H45A . . 120.0 ?
C41 C46 C45 . . 121.4(3) ?
C41 C46 H46A . . 119.3 ?
C45 C46 H46A . . 119.3 ?
C48 C47 C41 . . 111.7(2) ?
C48 C47 H47A . . 109.3 ?
C41 C47 H47A . . 109.3 ?
C48 C47 H47B . . 109.3 ?
C41 C47 H47B . . 109.3 ?
H47A C47 H47B . . 107.9 ?
O16 C48 O17 . . 119.2(2) ?
O16 C48 C47 . . 120.1(2) ?
O17 C48 C47 . . 120.8(2) ?
O16 C48 Dy2 . . 58.01(13) ?
O17 C48 Dy2 . . 61.67(13) ?
C47 C48 Dy2 . . 171.73(16) ?
N1 C49 C50 . . 123.6(2) ?
N1 C49 H49A . . 118.2 ?
C50 C49 H49A . . 118.2 ?
C51 C50 C49 . . 119.4(2) ?
C51 C50 H50A . . 120.3 ?
C49 C50 H50A . . 120.3 ?
C50 C51 C52 . . 117.1(2) ?
C50 C51 C56 . . 121.1(2) ?
C52 C51 C56 . . 121.8(2) ?
C53 C52 C51 . . 119.8(2) ?
C53 C52 H52A . . 120.1 ?
C51 C52 H52A . . 120.1 ?
N1 C53 C52 . . 123.6(2) ?
N1 C53 H53A . . 118.2 ?
C52 C53 H53A . . 118.2 ?
N2 C54 C55 . . 124.5(3) ?
N2 C54 H54A . . 117.8 ?
C55 C54 H54A . . 117.8 ?
C56 C55 C54 . . 119.0(3) ?
C56 C55 H55A . . 120.5 ?
C54 C55 H55A . . 120.5 ?
C55 C56 C57 . . 116.9(3) ?
C55 C56 C51 . . 121.0(3) ?
C57 C56 C51 . . 121.9(3) ?
C56 C57 C58 . . 119.1(3) ?
C56 C57 H57A . . 120.4 ?
C58 C57 H57A . . 120.4 ?
N2 C58 C57 . . 124.9(3) ?
N2 C58 H58A . . 117.6 ?
C57 C58 H58A . . 117.6 ?
N3 C59 C60 . . 123.3(2) ?
N3 C59 H59A . . 118.3 ?
C60 C59 H59A . . 118.3 ?
C61 C60 C59 . . 120.3(2) ?
C61 C60 H60A . . 119.8 ?
C59 C60 H60A . . 119.8 ?
C60 C61 C62 . . 116.2(2) ?
C60 C61 C66 . . 121.0(2) ?
C62 C61 C66 . . 122.8(2) ?
C63 C62 C61 . . 120.1(2) ?
C63 C62 H62A . . 119.9 ?
C61 C62 H62A . . 119.9 ?
N3 C63 C62 . . 123.5(2) ?
N3 C63 H63A . . 118.2 ?
C62 C63 H63A . . 118.2 ?
N4 C64 C65 . . 124.0(3) ?
N4 C64 H64A . . 118.0 ?
C65 C64 H64A . . 118.0 ?
C64 C65 C66 . . 119.4(3) ?
C64 C65 H65A . . 120.3 ?
C66 C65 H65A . . 120.3 ?
C67 C66 C65 . . 116.8(3) ?
C67 C66 C61 . . 121.1(3) ?
C65 C66 C61 . . 122.0(3) ?
C66 C67 C68 . . 119.3(3) ?
C66 C67 H67A . . 120.3 ?
C68 C67 H67A . . 120.3 ?
N4 C68 C67 . . 124.1(4) ?
N4 C68 H68A . . 118.0 ?
C67 C68 H68A . . 118.0 ?
Dy1 O1W H1WA . . 124(3) ?
Dy1 O1W H1WB . . 133(3) ?
H1WA O1W H1WB . . 103(2) ?
C8 O1 Dy1 . . 90.93(15) ?
Dy2 O2W H2WA . . 122(3) ?
Dy2 O2W H2WB . . 135(3) ?
H2WA O2W H2WB . . 103(2) ?
C8 O2 Dy1 . . 96.23(15) ?
C4 O3 H3B . . 109.5 ?
H3WB O3W H3WA . . 103(2) ?
C16 O4 Dy1 . . 92.51(14) ?
C16 O5 Dy1 . . 92.47(13) ?
C12 O6 H6B . . 109.5 ?
C24 O7 Dy1 . . 97.33(14) ?
C24 O8 Dy2 . . 153.71(16) ?
C24 O8 Dy1 . . 90.05(14) ?
Dy2 O8 Dy1 . . 113.91(6) ?
C20 O9 H9A . . 109.5 ?
C32 O10 Dy1 . . 142.46(15) ?
C32 O10 Dy2 . . 94.48(13) ?
Dy1 O10 Dy2 . . 113.35(6) ?
C32 O11 Dy2 . . 93.79(13) ?
C28 O12 H12A . . 109.5 ?
C40 O13 Dy2 . . 92.70(13) ?
C40 O14 Dy2 . . 93.81(14) ?
C36 O15 H15C . . 109.5 ?
C48 O16 Dy2 . . 95.85(15) ?
C48 O17 Dy2 . . 91.81(15) ?
C44 O18 H18B . . 109.5 ?

loop_
_geom_bond_atom_site_label_1
_geom_bond_atom_site_label_2
_geom_bond_site_symmetry_2
_geom_bond_distance
_geom_bond_publ_flag
Dy1 O1W . 2.3851(16) ?
Dy1 O5 . 2.3875(16) ?
Dy1 O10 . 2.3910(15) ?
Dy1 O4 . 2.3970(17) ?
Dy1 O2 . 2.4045(17) ?
Dy1 O7 . 2.4207(17) ?
Dy1 O1 . 2.5163(18) ?
Dy1 N1 . 2.5415(19) ?
Dy1 O8 . 2.5555(16) ?
Dy1 C16 . 2.750(2) ?
Dy1 C8 . 2.833(2) ?
Dy1 C24 . 2.857(2) ?
Dy2 O8 . 2.3395(15) ?
Dy2 O14 . 2.3800(17) ?
Dy2 O2W . 2.3868(16) ?
Dy2 O13 . 2.4013(16) ?
Dy2 O16 . 2.4155(17) ?
Dy2 O17 . 2.4950(18) ?
Dy2 O10 . 2.5210(16) ?
Dy2 O11 . 2.5495(16) ?
Dy2 N3 . 2.5631(19) ?
Dy2 C40 . 2.766(2) ?
Dy2 C48 . 2.833(2) ?
Dy2 C32 . 2.913(2) ?
N1 C49 . 1.335(3) ?
N1 C53 . 1.340(3) ?
N2 C58 . 1.312(5) ?
N2 C54 . 1.328(5) ?
N3 C59 . 1.332(3) ?
N3 C63 . 1.341(3) ?
N4 C64 . 1.325(5) ?
N4 C68 . 1.329(5) ?
C1 C2 . 1.375(4) ?
C1 C6 . 1.390(4) ?
C1 C7 . 1.517(3) ?
C2 C3 . 1.383(4) ?
C2 H2A . 0.9300 ?
C3 C4 . 1.377(4) ?
C3 H3A . 0.9300 ?
C4 O3 . 1.373(3) ?
C4 C5 . 1.374(4) ?
C5 C6 . 1.381(4) ?
C5 H5A . 0.9300 ?
C6 H6A . 0.9300 ?
C7 C8 . 1.511(3) ?
C7 H7A . 0.9700 ?
C7 H7B . 0.9700 ?
C8 O2 . 1.260(3) ?
C8 O1 . 1.261(3) ?
C9 C10 . 1.373(4) ?
C9 C14 . 1.387(4) ?
C9 C15 . 1.501(3) ?
C10 C11 . 1.383(4) ?
C10 H10A . 0.9300 ?
C11 C12 . 1.372(4) ?
C11 H11A . 0.9300 ?
C12 C13 . 1.371(4) ?
C12 O6 . 1.373(3) ?
C13 C14 . 1.370(4) ?
C13 H13A . 0.9300 ?
C14 H14A . 0.9300 ?
C15 C16 . 1.502(3) ?
C15 H15A . 0.9700 ?
C15 H15B . 0.9700 ?
C16 O4 . 1.248(3) ?
C16 O5 . 1.267(3) ?
C17 C22 . 1.384(4) ?
C17 C18 . 1.388(4) ?
C17 C23 . 1.507(4) ?
C18 C19 . 1.384(4) ?
C18 H18A . 0.9300 ?
C19 C20 . 1.381(4) ?
C19 H19A . 0.9300 ?
C20 O9 . 1.372(3) ?
C20 C21 . 1.377(4) ?
C21 C22 . 1.375(4) ?
C21 H21A . 0.9300 ?
C22 H22A . 0.9300 ?
C23 C24 . 1.506(3) ?
C23 H23A . 0.9700 ?
C23 H23B . 0.9700 ?
C24 O7 . 1.239(3) ?
C24 O8 . 1.274(3) ?
C25 C30 . 1.380(4) ?
C25 C26 . 1.389(4) ?
C25 C31 . 1.509(3) ?
C26 C27 . 1.387(4) ?
C26 H26A . 0.9300 ?
C27 C28 . 1.372(4) ?
C27 H27A . 0.9300 ?
C28 O12 . 1.375(3) ?
C28 C29 . 1.384(4) ?
C29 C30 . 1.377(4) ?
C29 H29A . 0.9300 ?
C30 H30A . 0.9300 ?
C31 C32 . 1.501(3) ?
C31 H31A . 0.9700 ?
C31 H31B . 0.9700 ?
C32 O11 . 1.251(3) ?
C32 O10 . 1.276(3) ?
C33 C38 . 1.379(3) ?
C33 C34 . 1.388(3) ?
C33 C39 . 1.504(3) ?
C34 C35 . 1.371(3) ?
C34 H34A . 0.9300 ?
C35 C36 . 1.382(4) ?
C35 H35A . 0.9300 ?
C36 O15 . 1.364(3) ?
C36 C37 . 1.377(4) ?
C37 C38 . 1.385(3) ?
C37 H37A . 0.9300 ?
C38 H38A . 0.9300 ?
C39 C40 . 1.501(3) ?
C39 H39A . 0.9700 ?
C39 H39B . 0.9700 ?
C40 O14 . 1.259(3) ?
C40 O13 . 1.263(3) ?
C41 C46 . 1.384(4) ?
C41 C42 . 1.389(4) ?
C41 C47 . 1.515(4) ?
C42 C43 . 1.377(4) ?
C42 H42A . 0.9300 ?
C43 C44 . 1.378(4) ?
C43 H43A . 0.9300 ?
C44 O18 . 1.368(3) ?
C44 C45 . 1.380(4) ?
C45 C46 . 1.384(4) ?
C45 H45A . 0.9300 ?
C46 H46A . 0.9300 ?
C47 C48 . 1.510(3) ?
C47 H47A . 0.9700 ?
C47 H47B . 0.9700 ?
C48 O16 . 1.255(3) ?
C48 O17 . 1.266(3) ?
C49 C50 . 1.383(3) ?
C49 H49A . 0.9300 ?
C50 C51 . 1.384(4) ?
C50 H50A . 0.9300 ?
C51 C52 . 1.388(4) ?
C51 C56 . 1.486(3) ?
C52 C53 . 1.371(3) ?
C52 H52A . 0.9300 ?
C53 H53A . 0.9300 ?
C54 C55 . 1.384(4) ?
C54 H54A . 0.9300 ?
C55 C56 . 1.379(4) ?
C55 H55A . 0.9300 ?
C56 C57 . 1.381(4) ?
C57 C58 . 1.382(4) ?
C57 H57A . 0.9300 ?
C58 H58A . 0.9300 ?
C59 C60 . 1.385(3) ?
C59 H59A . 0.9300 ?
C60 C61 . 1.383(4) ?
C60 H60A . 0.9300 ?
C61 C62 . 1.388(4) ?
C61 C66 . 1.485(3) ?
C62 C63 . 1.378(3) ?
C62 H62A . 0.9300 ?
C63 H63A . 0.9300 ?
C64 C65 . 1.385(4) ?
C64 H64A . 0.9300 ?
C65 C66 . 1.389(4) ?
C65 H65A . 0.9300 ?
C66 C67 . 1.384(4) ?
C67 C68 . 1.384(4) ?
C67 H67A . 0.9300 ?
C68 H68A . 0.9300 ?
O1W H1WA . 0.82(4) ?
O1W H1WB . 0.836(18) ?
O2W H2WA . 0.84(4) ?
O2W H2WB . 0.835(18) ?
O3 H3B . 0.8200 ?
O3W H3WB . 0.83(4) ?
O3W H3WA . 0.84(4) ?
O6 H6B . 0.8200 ?
O9 H9A . 0.8200 ?
O12 H12A . 0.8200 ?
O15 H15C . 0.8200 ?
O18 H18B . 0.8200 ?

loop_
_geom_hbond_atom_site_label_D
_geom_hbond_atom_site_label_H
_geom_hbond_atom_site_label_A
_geom_hbond_site_symmetry_A
_geom_hbond_distance_DH
_geom_hbond_distance_HA
_geom_hbond_distance_DA
_geom_hbond_angle_DHA
O3 H3B O12 1_565 0.82 1.93 2.742(3) 169.2
O6 H6B O3W 1_545 0.82 1.86 2.644(3) 159.9
O9 H9A O17 2_565 0.82 1.85 2.670(3) 173.1
O12 H12A O11 2_556 0.82 1.94 2.748(2) 167.9
O15 H15C O6 1_465 0.82 1.90 2.715(3) 173.9
O18 H18B O9 1_545 0.82 1.95 2.766(3) 173.6
O2W H2WA O5 . 0.84(4) 1.96(2) 2.745(2) 154(4)
O2W H2WB N2 1_545 0.835(18) 2.04(2) 2.834(3) 160(4)
O3W H3WB O3 . 0.83(4) 1.99(2) 2.799(3) 163(4)
O1W H1WA O13 . 0.82(4) 1.98(2) 2.738(2) 153(4)
O1W H1WB N4 1_565 0.836(18) 1.959(19) 2.781(3) 167(4)
O3W H3WA O1 2_666 0.84(4) 1.942(18) 2.775(3) 178(4)

loop_
_geom_torsion_atom_site_label_1
_geom_torsion_atom_site_label_2
_geom_torsion_atom_site_label_3
_geom_torsion_atom_site_label_4
_geom_torsion_site_symmetry_1
_geom_torsion_site_symmetry_2
_geom_torsion_site_symmetry_3
_geom_torsion_site_symmetry_4
_geom_torsion
_geom_torsion_publ_flag
O1W Dy1 N1 C49 . . . . 51.33(19) ?
O5 Dy1 N1 C49 . . . . -144.87(18) ?
O10 Dy1 N1 C49 . . . . 8.8(3) ?
O4 Dy1 N1 C49 . . . . -149.3(2) ?
O2 Dy1 N1 C49 . . . . -25.12(18) ?
O7 Dy1 N1 C49 . . . . 131.1(2) ?
O1 Dy1 N1 C49 . . . . -76.90(19) ?
O8 Dy1 N1 C49 . . . . 114.43(19) ?
C16 Dy1 N1 C49 . . . . -144.97(19) ?
C8 Dy1 N1 C49 . . . . -52.03(19) ?
C24 Dy1 N1 C49 . . . . 121.65(19) ?
O1W Dy1 N1 C53 . . . . -122.30(19) ?
O5 Dy1 N1 C53 . . . . 41.5(2) ?
O10 Dy1 N1 C53 . . . . -164.83(16) ?
O4 Dy1 N1 C53 . . . . 37.08(18) ?
O2 Dy1 N1 C53 . . . . 161.25(19) ?
O7 Dy1 N1 C53 . . . . -42.50(18) ?
O1 Dy1 N1 C53 . . . . 109.47(19) ?
O8 Dy1 N1 C53 . . . . -59.2(2) ?
C16 Dy1 N1 C53 . . . . 41.4(2) ?
C8 Dy1 N1 C53 . . . . 134.34(19) ?
C24 Dy1 N1 C53 . . . . -51.98(19) ?
O8 Dy2 N3 C59 . . . . 0.4(3) ?
O14 Dy2 N3 C59 . . . . 164.50(19) ?
O2W Dy2 N3 C59 . . . . -46.27(18) ?
O13 Dy2 N3 C59 . . . . 144.87(17) ?
O16 Dy2 N3 C59 . . . . 30.37(18) ?
O17 Dy2 N3 C59 . . . . 84.38(19) ?
O10 Dy2 N3 C59 . . . . -114.75(18) ?
O11 Dy2 N3 C59 . . . . -120.04(19) ?
C40 Dy2 N3 C59 . . . . 155.28(18) ?
C48 Dy2 N3 C59 . . . . 57.21(18) ?
C32 Dy2 N3 C59 . . . . -114.69(18) ?
O8 Dy2 N3 C63 . . . . 173.99(16) ?
O14 Dy2 N3 C63 . . . . -21.87(18) ?
O2W Dy2 N3 C63 . . . . 127.36(19) ?
O13 Dy2 N3 C63 . . . . -41.5(2) ?
O16 Dy2 N3 C63 . . . . -156.00(19) ?
O17 Dy2 N3 C63 . . . . -101.99(19) ?
O10 Dy2 N3 C63 . . . . 58.9(2) ?
O11 Dy2 N3 C63 . . . . 53.59(18) ?
C40 Dy2 N3 C63 . . . . -31.09(19) ?
C48 Dy2 N3 C63 . . . . -129.2(2) ?
C32 Dy2 N3 C63 . . . . 58.94(19) ?
C6 C1 C2 C3 . . . . -1.3(4) ?
C7 C1 C2 C3 . . . . -179.1(3) ?
C1 C2 C3 C4 . . . . 0.4(4) ?
C2 C3 C4 O3 . . . . -179.5(3) ?
C2 C3 C4 C5 . . . . 1.3(4) ?
O3 C4 C5 C6 . . . . 178.8(3) ?
C3 C4 C5 C6 . . . . -2.0(4) ?
C4 C5 C6 C1 . . . . 1.0(4) ?
C2 C1 C6 C5 . . . . 0.6(4) ?
C7 C1 C6 C5 . . . . 178.4(3) ?
C2 C1 C7 C8 . . . . -48.1(3) ?
C6 C1 C7 C8 . . . . 134.2(3) ?
C1 C7 C8 O2 . . . . -80.7(3) ?
C1 C7 C8 O1 . . . . 97.2(3) ?
C1 C7 C8 Dy1 . . . . -9.7(12) ?
O1W Dy1 C8 O2 . . . . 1.98(14) ?
O5 Dy1 C8 O2 . . . . -150.65(13) ?
O10 Dy1 C8 O2 . . . . -77.51(14) ?
O4 Dy1 C8 O2 . . . . 155.10(14) ?
O7 Dy1 C8 O2 . . . . 86.7(2) ?
O1 Dy1 C8 O2 . . . . -170.5(2) ?
N1 Dy1 C8 O2 . . . . 80.12(14) ?
O8 Dy1 C8 O2 . . . . -72.5(2) ?
C16 Dy1 C8 O2 . . . . -177.91(14) ?
O1W Dy1 C8 O1 . . . . 172.48(14) ?
O5 Dy1 C8 O1 . . . . 19.85(15) ?
O10 Dy1 C8 O1 . . . . 92.99(14) ?
O4 Dy1 C8 O1 . . . . -34.40(14) ?
O2 Dy1 C8 O1 . . . . 170.5(2) ?
O7 Dy1 C8 O1 . . . . -102.84(19) ?
N1 Dy1 C8 O1 . . . . -109.38(15) ?
O8 Dy1 C8 O1 . . . . 98.03(19) ?
C16 Dy1 C8 O1 . . . . -7.41(15) ?
O1W Dy1 C8 C7 . . . . -75.1(10) ?
O5 Dy1 C8 C7 . . . . 132.3(10) ?
O10 Dy1 C8 C7 . . . . -154.5(10) ?
O4 Dy1 C8 C7 . . . . 78.1(10) ?
O2 Dy1 C8 C7 . . . . -77.0(10) ?
O7 Dy1 C8 C7 . . . . 9.6(11) ?
O1 Dy1 C8 C7 . . . . 112.5(11) ?
N1 Dy1 C8 C7 . . . . 3.1(10) ?
O8 Dy1 C8 C7 . . . . -149.5(10) ?
C16 Dy1 C8 C7 . . . . 105.1(10) ?
C14 C9 C10 C11 . . . . 1.0(4) ?
C15 C9 C10 C11 . . . . -179.1(3) ?
C9 C10 C11 C12 . . . . -0.6(5) ?
C10 C11 C12 C13 . . . . 0.1(4) ?
C10 C11 C12 O6 . . . . 178.8(3) ?
C11 C12 C13 C14 . . . . 0.1(4) ?
O6 C12 C13 C14 . . . . -178.7(3) ?
C12 C13 C14 C9 . . . . 0.3(4) ?
C10 C9 C14 C13 . . . . -0.8(4) ?
C15 C9 C14 C13 . . . . 179.3(3) ?
C10 C9 C15 C16 . . . . -98.1(3) ?
C14 C9 C15 C16 . . . . 81.8(3) ?
C9 C15 C16 O4 . . . . 172.1(3) ?
C9 C15 C16 O5 . . . . -5.2(4) ?
C9 C15 C16 Dy1 . . . . 84.4(10) ?
O1W Dy1 C16 O4 . . . . 93.0(3) ?
O5 Dy1 C16 O4 . . . . 170.9(3) ?
O10 Dy1 C16 O4 . . . . -178.00(15) ?
O2 Dy1 C16 O4 . . . . -88.50(16) ?
O7 Dy1 C16 O4 . . . . 64.75(16) ?
O1 Dy1 C16 O4 . . . . -90.92(16) ?
N1 Dy1 C16 O4 . . . . -9.30(17) ?
O8 Dy1 C16 O4 . . . . 116.46(15) ?
C8 Dy1 C16 O4 . . . . -87.41(16) ?
C24 Dy1 C16 O4 . . . . 89.96(16) ?
O1W Dy1 C16 O5 . . . . -77.9(3) ?
O10 Dy1 C16 O5 . . . . 11.14(15) ?
O4 Dy1 C16 O5 . . . . -170.9(3) ?
O2 Dy1 C16 O5 . . . . 100.64(15) ?
O7 Dy1 C16 O5 . . . . -106.11(15) ?
O1 Dy1 C16 O5 . . . . 98.22(15) ?
N1 Dy1 C16 O5 . . . . 179.85(14) ?
O8 Dy1 C16 O5 . . . . -54.40(14) ?
C8 Dy1 C16 O5 . . . . 101.73(15) ?
C24 Dy1 C16 O5 . . . . -80.90(15) ?
O1W Dy1 C16 C15 . . . . -173.4(8) ?
O5 Dy1 C16 C15 . . . . -95.6(10) ?
O10 Dy1 C16 C15 . . . . -84.4(10) ?
O4 Dy1 C16 C15 . . . . 93.6(10) ?
O2 Dy1 C16 C15 . . . . 5.1(10) ?
O7 Dy1 C16 C15 . . . . 158.3(10) ?
O1 Dy1 C16 C15 . . . . 2.7(9) ?
N1 Dy1 C16 C15 . . . . 84.3(10) ?
O8 Dy1 C16 C15 . . . . -150.0(9) ?
C8 Dy1 C16 C15 . . . . 6.2(10) ?
C24 Dy1 C16 C15 . . . . -176.5(9) ?
C22 C17 C18 C19 . . . . 0.2(4) ?
C23 C17 C18 C19 . . . . 179.2(2) ?
C17 C18 C19 C20 . . . . 0.2(4) ?
C18 C19 C20 O9 . . . . 179.7(2) ?
C18 C19 C20 C21 . . . . -0.6(4) ?
O9 C20 C21 C22 . . . . -179.6(2) ?
C19 C20 C21 C22 . . . . 0.7(4) ?
C20 C21 C22 C17 . . . . -0.3(4) ?
C18 C17 C22 C21 . . . . -0.1(4) ?
C23 C17 C22 C21 . . . . -179.2(2) ?
C22 C17 C23 C24 . . . . 99.0(3) ?
C18 C17 C23 C24 . . . . -80.1(3) ?
C17 C23 C24 O7 . . . . -45.9(4) ?
C17 C23 C24 O8 . . . . 133.3(3) ?
O1W Dy1 C24 O7 . . . . 99.37(16) ?
O5 Dy1 C24 O7 . . . . -108.59(16) ?
O10 Dy1 C24 O7 . . . . 178.03(16) ?
O4 Dy1 C24 O7 . . . . -54.57(16) ?
O2 Dy1 C24 O7 . . . . 96.07(18) ?
O1 Dy1 C24 O7 . . . . -84.0(2) ?
N1 Dy1 C24 O7 . . . . 21.72(16) ?
O8 Dy1 C24 O7 . . . . -171.7(2) ?
C16 Dy1 C24 O7 . . . . -81.53(16) ?
O1W Dy1 C24 O8 . . . . -88.92(14) ?
O5 Dy1 C24 O8 . . . . 63.12(13) ?
O10 Dy1 C24 O8 . . . . -10.26(14) ?
O4 Dy1 C24 O8 . . . . 117.14(13) ?
O2 Dy1 C24 O8 . . . . -92.22(16) ?
O7 Dy1 C24 O8 . . . . 171.7(2) ?
O1 Dy1 C24 O8 . . . . 87.7(2) ?
N1 Dy1 C24 O8 . . . . -166.57(13) ?
C16 Dy1 C24 O8 . . . . 90.18(14) ?
C30 C25 C26 C27 . . . . -0.4(4) ?
C31 C25 C26 C27 . . . . 177.9(2) ?
C25 C26 C27 C28 . . . . -0.7(4) ?
C26 C27 C28 O12 . . . . -179.1(2) ?
C26 C27 C28 C29 . . . . 1.3(4) ?
O12 C28 C29 C30 . . . . 179.6(2) ?
C27 C28 C29 C30 . . . . -0.7(4) ?
C26 C25 C30 C29 . . . . 1.0(4) ?
C31 C25 C30 C29 . . . . -177.4(2) ?
C28 C29 C30 C25 . . . . -0.5(4) ?
C30 C25 C31 C32 . . . . 75.4(3) ?
C26 C25 C31 C32 . . . . -102.9(3) ?
C25 C31 C32 O11 . . . . 12.1(4) ?
C25 C31 C32 O10 . . . . -167.9(2) ?
C25 C31 C32 Dy2 . . . . -94.3(8) ?
O8 Dy2 C32 O11 . . . . -168.79(14) ?
O14 Dy2 C32 O11 . . . . 62.26(14) ?
O2W Dy2 C32 O11 . . . . -91.10(14) ?
O13 Dy2 C32 O11 . . . . 115.96(14) ?
O16 Dy2 C32 O11 . . . . -94.94(16) ?
O17 Dy2 C32 O11 . . . . 70.2(2) ?
O10 Dy2 C32 O11 . . . . 167.7(2) ?
N3 Dy2 C32 O11 . . . . -12.21(15) ?
C40 Dy2 C32 O11 . . . . 89.06(14) ?
O8 Dy2 C32 O10 . . . . 23.53(13) ?
O14 Dy2 C32 O10 . . . . -105.42(13) ?
O2W Dy2 C32 O10 . . . . 101.22(14) ?
O13 Dy2 C32 O10 . . . . -51.72(13) ?
O16 Dy2 C32 O10 . . . . 97.39(15) ?
O17 Dy2 C32 O10 . . . . -97.5(2) ?
O11 Dy2 C32 O10 . . . . -167.7(2) ?
N3 Dy2 C32 O10 . . . . -179.88(12) ?
C40 Dy2 C32 O10 . . . . -78.61(13) ?
O8 Dy2 C32 C31 . . . . -56.1(8) ?
O14 Dy2 C32 C31 . . . . 175.0(8) ?
O2W Dy2 C32 C31 . . . . 21.6(8) ?
O13 Dy2 C32 C31 . . . . -131.3(8) ?
O16 Dy2 C32 C31 . . . . 17.8(9) ?
O17 Dy2 C32 C31 . . . . -177.1(7) ?
O10 Dy2 C32 C31 . . . . -79.6(8) ?
O11 Dy2 C32 C31 . . . . 112.7(9) ?
N3 Dy2 C32 C31 . . . . 100.5(8) ?
C40 Dy2 C32 C31 . . . . -158.2(8) ?
C38 C33 C34 C35 . . . . -0.7(4) ?
C39 C33 C34 C35 . . . . 179.1(2) ?
C33 C34 C35 C36 . . . . 0.5(4) ?
C34 C35 C36 O15 . . . . 179.9(2) ?
C34 C35 C36 C37 . . . . -0.1(4) ?
O15 C36 C37 C38 . . . . -180.0(2) ?
C35 C36 C37 C38 . . . . 0.0(4) ?
C34 C33 C38 C37 . . . . 0.6(4) ?
C39 C33 C38 C37 . . . . -179.2(2) ?
C36 C37 C38 C33 . . . . -0.3(4) ?
C38 C33 C39 C40 . . . . -114.6(3) ?
C34 C33 C39 C40 . . . . 65.6(3) ?
C33 C39 C40 O14 . . . . 173.1(2) ?
C33 C39 C40 O13 . . . . -8.2(4) ?
O8 Dy2 C40 O14 . . . . -170.95(14) ?
O2W Dy2 C40 O14 . . . . -81.2(2) ?
O13 Dy2 C40 O14 . . . . -178.4(2) ?
O16 Dy2 C40 O14 . . . . 102.01(15) ?
O17 Dy2 C40 O14 . . . . 93.04(15) ?
O10 Dy2 C40 O14 . . . . -106.32(15) ?
O11 Dy2 C40 O14 . . . . -55.39(14) ?
N3 Dy2 C40 O14 . . . . 20.01(15) ?
C48 Dy2 C40 O14 . . . . 95.09(15) ?
C32 Dy2 C40 O14 . . . . -80.78(15) ?
O8 Dy2 C40 O13 . . . . 7.49(15) ?
O14 Dy2 C40 O13 . . . . 178.4(2) ?
O2W Dy2 C40 O13 . . . . 97.3(2) ?
O16 Dy2 C40 O13 . . . . -79.54(15) ?
O17 Dy2 C40 O13 . . . . -88.51(14) ?
O10 Dy2 C40 O13 . . . . 72.13(14) ?
O11 Dy2 C40 O13 . . . . 123.06(14) ?
N3 Dy2 C40 O13 . . . . -161.54(14) ?
C48 Dy2 C40 O13 . . . . -86.46(14) ?
C32 Dy2 C40 O13 . . . . 97.67(14) ?
C46 C41 C42 C43 . . . . -1.0(4) ?
C47 C41 C42 C43 . . . . 177.5(2) ?
C41 C42 C43 C44 . . . . -0.7(4) ?
C42 C43 C44 O18 . . . . -178.6(3) ?
C42 C43 C44 C45 . . . . 1.7(4) ?
O18 C44 C45 C46 . . . . 179.3(3) ?
C43 C44 C45 C46 . . . . -1.0(4) ?
C42 C41 C46 C45 . . . . 1.7(4) ?
C47 C41 C46 C45 . . . . -176.8(2) ?
C44 C45 C46 C41 . . . . -0.7(4) ?
C46 C41 C47 C48 . . . . 107.5(3) ?
C42 C41 C47 C48 . . . . -70.9(3) ?
C41 C47 C48 O16 . . . . 58.5(3) ?
C41 C47 C48 O17 . . . . -120.4(3) ?
O8 Dy2 C48 O16 . . . . 64.58(14) ?
O14 Dy2 C48 O16 . . . . -165.18(13) ?
O2W Dy2 C48 O16 . . . . -14.13(14) ?
O13 Dy2 C48 O16 . . . . 139.89(13) ?
O17 Dy2 C48 O16 . . . . 171.7(2) ?
O10 Dy2 C48 O16 . . . . 68.4(2) ?
O11 Dy2 C48 O16 . . . . -88.60(19) ?
N3 Dy2 C48 O16 . . . . -93.87(14) ?
C40 Dy2 C48 O16 . . . . 167.27(14) ?
O8 Dy2 C48 O17 . . . . -107.13(15) ?
O14 Dy2 C48 O17 . . . . 23.12(15) ?
O2W Dy2 C48 O17 . . . . 174.16(14) ?
O13 Dy2 C48 O17 . . . . -31.82(15) ?
O16 Dy2 C48 O17 . . . . -171.7(2) ?
O10 Dy2 C48 O17 . . . . -103.3(2) ?
O11 Dy2 C48 O17 . . . . 99.69(18) ?
N3 Dy2 C48 O17 . . . . 94.43(15) ?
C40 Dy2 C48 O17 . . . . -4.43(16) ?
C53 N1 C49 C50 . . . . 1.4(4) ?
Dy1 N1 C49 C50 . . . . -172.38(19) ?
N1 C49 C50 C51 . . . . 0.6(4) ?
C49 C50 C51 C52 . . . . -2.2(4) ?
C49 C50 C51 C56 . . . . 176.1(2) ?
C50 C51 C52 C53 . . . . 1.9(4) ?
C56 C51 C52 C53 . . . . -176.3(3) ?
C49 N1 C53 C52 . . . . -1.7(4) ?
Dy1 N1 C53 C52 . . . . 172.4(2) ?
C51 C52 C53 N1 . . . . 0.0(4) ?
C58 N2 C54 C55 . . . . 1.3(5) ?
N2 C54 C55 C56 . . . . -0.2(5) ?
C54 C55 C56 C57 . . . . -1.4(5) ?
C54 C55 C56 C51 . . . . 175.4(3) ?
C50 C51 C56 C55 . . . . -149.2(3) ?
C52 C51 C56 C55 . . . . 29.0(4) ?
C50 C51 C56 C57 . . . . 27.5(4) ?
C52 C51 C56 C57 . . . . -154.3(3) ?
C55 C56 C57 C58 . . . . 1.8(5) ?
C51 C56 C57 C58 . . . . -175.0(3) ?
C54 N2 C58 C57 . . . . -0.8(5) ?
C56 C57 C58 N2 . . . . -0.7(6) ?
C63 N3 C59 C60 . . . . -2.2(4) ?
Dy2 N3 C59 C60 . . . . 171.7(2) ?
N3 C59 C60 C61 . . . . -1.2(4) ?
C59 C60 C61 C62 . . . . 3.6(4) ?
C59 C60 C61 C66 . . . . -173.6(2) ?
C60 C61 C62 C63 . . . . -2.6(4) ?
C66 C61 C62 C63 . . . . 174.5(2) ?
C59 N3 C63 C62 . . . . 3.3(4) ?
Dy2 N3 C63 C62 . . . . -170.6(2) ?
C61 C62 C63 N3 . . . . -0.9(4) ?
C68 N4 C64 C65 . . . . 0.1(5) ?
N4 C64 C65 C66 . . . . 1.8(5) ?
C64 C65 C66 C67 . . . . -2.1(4) ?
C64 C65 C66 C61 . . . . 174.3(3) ?
C60 C61 C66 C67 . . . . 159.6(3) ?
C62 C61 C66 C67 . . . . -17.5(4) ?
C60 C61 C66 C65 . . . . -16.7(4) ?
C62 C61 C66 C65 . . . . 166.3(3) ?
C65 C66 C67 C68 . . . . 0.7(4) ?
C61 C66 C67 C68 . . . . -175.8(3) ?
C64 N4 C68 C67 . . . . -1.6(5) ?
C66 C67 C68 N4 . . . . 1.3(5) ?
O2 C8 O1 Dy1 . . . . 9.2(2) ?
C7 C8 O1 Dy1 . . . . -168.7(2) ?
O1W Dy1 O1 C8 . . . . -9.26(17) ?
O5 Dy1 O1 C8 . . . . -159.82(15) ?
O10 Dy1 O1 C8 . . . . -87.13(14) ?
O4 Dy1 O1 C8 . . . . 143.69(15) ?
O2 Dy1 O1 C8 . . . . -5.28(13) ?
O7 Dy1 O1 C8 . . . . 123.28(15) ?
N1 Dy1 O1 C8 . . . . 67.11(14) ?
O8 Dy1 O1 C8 . . . . -130.22(14) ?
C16 Dy1 O1 C8 . . . . 172.12(16) ?
C24 Dy1 O1 C8 . . . . 174.79(18) ?
O1 C8 O2 Dy1 . . . . -9.7(2) ?
C7 C8 O2 Dy1 . . . . 168.26(18) ?
O1W Dy1 O2 C8 . . . . -177.98(15) ?
O5 Dy1 O2 C8 . . . . 34.96(16) ?
O10 Dy1 O2 C8 . . . . 101.05(14) ?
O4 Dy1 O2 C8 . . . . -28.24(15) ?
O7 Dy1 O2 C8 . . . . -131.57(14) ?
O1 Dy1 O2 C8 . . . . 5.31(13) ?
N1 Dy1 O2 C8 . . . . -93.10(14) ?
O8 Dy1 O2 C8 . . . . 142.12(13) ?
C16 Dy1 O2 C8 . . . . 2.45(16) ?
C24 Dy1 O2 C8 . . . . -174.73(13) ?
O5 C16 O4 Dy1 . . . . 9.2(3) ?
C15 C16 O4 Dy1 . . . . -168.1(2) ?
O1W Dy1 O4 C16 . . . . -146.09(15) ?
O5 Dy1 O4 C16 . . . . -5.17(14) ?
O10 Dy1 O4 C16 . . . . 2.47(18) ?
O2 Dy1 O4 C16 . . . . 106.96(16) ?
O7 Dy1 O4 C16 . . . . -111.75(16) ?
O1 Dy1 O4 C16 . . . . 79.54(16) ?
N1 Dy1 O4 C16 . . . . 170.67(17) ?
O8 Dy1 O4 C16 . . . . -66.61(16) ?
C8 Dy1 O4 C16 . . . . 94.86(16) ?
C24 Dy1 O4 C16 . . . . -90.64(16) ?
O4 C16 O5 Dy1 . . . . -9.2(3) ?
C15 C16 O5 Dy1 . . . . 168.1(2) ?
O1W Dy1 O5 C16 . . . . 150.68(15) ?
O10 Dy1 O5 C16 . . . . -168.57(16) ?
O4 Dy1 O5 C16 . . . . 5.10(14) ?
O2 Dy1 O5 C16 . . . . -97.06(15) ?
O7 Dy1 O5 C16 . . . . 74.53(15) ?
O1 Dy1 O5 C16 . . . . -73.16(15) ?
N1 Dy1 O5 C16 . . . . -0.20(18) ?
O8 Dy1 O5 C16 . . . . 122.95(15) ?
C8 Dy1 O5 C16 . . . . -82.14(15) ?
C24 Dy1 O5 C16 . . . . 98.70(15) ?
O8 C24 O7 Dy1 . . . . -8.6(3) ?
C23 C24 O7 Dy1 . . . . 170.7(2) ?
O1W Dy1 O7 C24 . . . . -73.89(16) ?
O5 Dy1 O7 C24 . . . . 71.88(16) ?
O10 Dy1 O7 C24 . . . . -2.21(17) ?
O4 Dy1 O7 C24 . . . . 123.15(16) ?
O2 Dy1 O7 C24 . . . . -119.47(16) ?
O1 Dy1 O7 C24 . . . . 143.10(15) ?
N1 Dy1 O7 C24 . . . . -157.75(17) ?
O8 Dy1 O7 C24 . . . . 4.69(14) ?
C16 Dy1 O7 C24 . . . . 98.22(16) ?
C8 Dy1 O7 C24 . . . . -164.34(16) ?
O7 C24 O8 Dy2 . . . . 164.5(2) ?
C23 C24 O8 Dy2 . . . . -14.7(5) ?
Dy1 C24 O8 Dy2 . . . . 156.5(3) ?
O7 C24 O8 Dy1 . . . . 8.1(2) ?
C23 C24 O8 Dy1 . . . . -171.2(2) ?
O14 Dy2 O8 C24 . . . . -82.2(4) ?
O2W Dy2 O8 C24 . . . . 125.3(4) ?
O13 Dy2 O8 C24 . . . . -73.5(3) ?
O16 Dy2 O8 C24 . . . . 48.3(3) ?
O17 Dy2 O8 C24 . . . . -1.1(4) ?
O10 Dy2 O8 C24 . . . . -154.0(4) ?
O11 Dy2 O8 C24 . . . . -170.2(3) ?
N3 Dy2 O8 C24 . . . . 77.9(4) ?
C40 Dy2 O8 C24 . . . . -77.0(4) ?
C48 Dy2 O8 C24 . . . . 24.5(3) ?
C32 Dy2 O8 C24 . . . . -164.9(3) ?
O14 Dy2 O8 Dy1 . . . . 71.87(9) ?
O2W Dy2 O8 Dy1 . . . . -80.57(7) ?
O13 Dy2 O8 Dy1 . . . . 80.66(7) ?
O16 Dy2 O8 Dy1 . . . . -157.61(7) ?
O17 Dy2 O8 Dy1 . . . . 153.00(6) ?
O10 Dy2 O8 Dy1 . . . . 0.11(5) ?
O11 Dy2 O8 Dy1 . . . . -16.10(9) ?
N3 Dy2 O8 Dy1 . . . . -128.02(12) ?
C40 Dy2 O8 Dy1 . . . . 77.13(7) ?
C48 Dy2 O8 Dy1 . . . . 178.59(7) ?
C32 Dy2 O8 Dy1 . . . . -10.81(7) ?
O1W Dy1 O8 C24 . . . . 82.80(14) ?
O5 Dy1 O8 C24 . . . . -113.14(14) ?
O10 Dy1 O8 C24 . . . . 168.74(15) ?
O4 Dy1 O8 C24 . . . . -65.84(14) ?
O2 Dy1 O8 C24 . . . . 122.93(14) ?
O7 Dy1 O8 C24 . . . . -4.53(13) ?
O1 Dy1 O8 C24 . . . . -142.72(14) ?
N1 Dy1 O8 C24 . . . . 16.15(16) ?
C16 Dy1 O8 C24 . . . . -90.43(14) ?
C8 Dy1 O8 C24 . . . . 163.21(17) ?
O1W Dy1 O8 Dy2 . . . . -86.05(7) ?
O5 Dy1 O8 Dy2 . . . . 78.00(7) ?
O10 Dy1 O8 Dy2 . . . . -0.12(5) ?
O4 Dy1 O8 Dy2 . . . . 125.31(7) ?
O2 Dy1 O8 Dy2 . . . . -45.92(11) ?
O7 Dy1 O8 Dy2 . . . . -173.38(10) ?
O1 Dy1 O8 Dy2 . . . . 48.43(13) ?
N1 Dy1 O8 Dy2 . . . . -152.70(7) ?
C16 Dy1 O8 Dy2 . . . . 100.72(7) ?
C8 Dy1 O8 Dy2 . . . . -5.64(18) ?
C24 Dy1 O8 Dy2 . . . . -168.85(17) ?
O11 C32 O10 Dy1 . . . . -151.33(18) ?
C31 C32 O10 Dy1 . . . . 28.6(4) ?
Dy2 C32 O10 Dy1 . . . . -139.0(2) ?
O11 C32 O10 Dy2 . . . . -12.3(2) ?
C31 C32 O10 Dy2 . . . . 167.6(2) ?
O1W Dy1 O10 C32 . . . . -148.8(2) ?
O5 Dy1 O10 C32 . . . . 53.3(2) ?
O4 Dy1 O10 C32 . . . . 46.8(3) ?
O2 Dy1 O10 C32 . . . . -73.4(2) ?
O7 Dy1 O10 C32 . . . . 140.6(2) ?
O1 Dy1 O10 C32 . . . . -21.3(2) ?
N1 Dy1 O10 C32 . . . . -106.0(3) ?
O8 Dy1 O10 C32 . . . . 134.7(3) ?
C16 Dy1 O10 C32 . . . . 48.0(2) ?
C8 Dy1 O10 C32 . . . . -47.7(2) ?
C24 Dy1 O10 C32 . . . . 139.7(2) ?
O1W Dy1 O10 Dy2 . . . . 76.68(7) ?
O5 Dy1 O10 Dy2 . . . . -81.24(7) ?
O4 Dy1 O10 Dy2 . . . . -87.70(9) ?
O2 Dy1 O10 Dy2 . . . . 152.08(7) ?
O7 Dy1 O10 Dy2 . . . . 6.06(9) ?
O1 Dy1 O10 Dy2 . . . . -155.81(7) ?
N1 Dy1 O10 Dy2 . . . . 119.41(13) ?
O8 Dy1 O10 Dy2 . . . . 0.11(5) ?
C16 Dy1 O10 Dy2 . . . . -86.56(8) ?
C8 Dy1 O10 Dy2 . . . . 177.79(8) ?
C24 Dy1 O10 Dy2 . . . . 5.11(7) ?
O8 Dy2 O10 C32 . . . . -154.30(14) ?
O14 Dy2 O10 C32 . . . . 73.49(13) ?
O2W Dy2 O10 C32 . . . . -71.33(13) ?
O13 Dy2 O10 C32 . . . . 125.95(14) ?
O16 Dy2 O10 C32 . . . . -117.97(14) ?
O17 Dy2 O10 C32 . . . . 139.73(15) ?
O11 Dy2 O10 C32 . . . . 6.76(12) ?
N3 Dy2 O10 C32 . . . . 0.14(15) ?
C40 Dy2 O10 C32 . . . . 99.34(14) ?
C48 Dy2 O10 C32 . . . . -158.43(18) ?
O8 Dy2 O10 Dy1 . . . . -0.12(5) ?
O14 Dy2 O10 Dy1 . . . . -132.33(7) ?
O2W Dy2 O10 Dy1 . . . . 82.85(7) ?
O13 Dy2 O10 Dy1 . . . . -79.87(7) ?
O16 Dy2 O10 Dy1 . . . . 36.21(11) ?
O17 Dy2 O10 Dy1 . . . . -66.09(14) ?
O11 Dy2 O10 Dy1 . . . . 160.94(10) ?
N3 Dy2 O10 Dy1 . . . . 154.32(7) ?
C40 Dy2 O10 Dy1 . . . . -106.48(7) ?
C48 Dy2 O10 Dy1 . . . . -4.2(2) ?
C32 Dy2 O10 Dy1 . . . . 154.18(16) ?
O10 C32 O11 Dy2 . . . . 12.2(2) ?
C31 C32 O11 Dy2 . . . . -167.7(2) ?
O8 Dy2 O11 C32 . . . . 12.44(15) ?
O14 Dy2 O11 C32 . . . . -112.96(14) ?
O2W Dy2 O11 C32 . . . . 80.31(14) ?
O13 Dy2 O11 C32 . . . . -66.89(14) ?
O16 Dy2 O11 C32 . . . . 119.01(14) ?
O17 Dy2 O11 C32 . . . . -149.04(13) ?
O10 Dy2 O11 C32 . . . . -6.89(13) ?
N3 Dy2 O11 C32 . . . . 167.66(15) ?
C40 Dy2 O11 C32 . . . . -89.93(14) ?
C48 Dy2 O11 C32 . . . . 162.46(15) ?
O14 C40 O13 Dy2 . . . . 1.5(2) ?
C39 C40 O13 Dy2 . . . . -177.2(2) ?
O8 Dy2 O13 C40 . . . . -172.42(15) ?
O14 Dy2 O13 C40 . . . . -0.87(13) ?
O2W Dy2 O13 C40 . . . . -135.97(15) ?
O16 Dy2 O13 C40 . . . . 116.77(14) ?
O17 Dy2 O13 C40 . . . . 84.06(14) ?
O10 Dy2 O13 C40 . . . . -102.90(14) ?
O11 Dy2 O13 C40 . . . . -58.98(14) ?
N3 Dy2 O13 C40 . . . . 22.85(17) ?
C48 Dy2 O13 C40 . . . . 98.13(15) ?
C32 Dy2 O13 C40 . . . . -82.19(14) ?
O13 C40 O14 Dy2 . . . . -1.5(2) ?
C39 C40 O14 Dy2 . . . . 177.20(19) ?
O8 Dy2 O14 C40 . . . . 11.37(18) ?
O2W Dy2 O14 C40 . . . . 142.11(14) ?
O13 Dy2 O14 C40 . . . . 0.87(13) ?
O16 Dy2 O14 C40 . . . . -98.60(15) ?
O17 Dy2 O14 C40 . . . . -80.13(15) ?
O10 Dy2 O14 C40 . . . . 72.36(15) ?
O11 Dy2 O14 C40 . . . . 120.63(15) ?
N3 Dy2 O14 C40 . . . . -159.78(16) ?
C48 Dy2 O14 C40 . . . . -90.47(15) ?
C32 Dy2 O14 C40 . . . . 97.26(15) ?
O17 C48 O16 Dy2 . . . . 8.4(2) ?
C47 C48 O16 Dy2 . . . . -170.62(19) ?
O8 Dy2 O16 C48 . . . . -113.73(14) ?
O14 Dy2 O16 C48 . . . . 18.29(16) ?
O2W Dy2 O16 C48 . . . . 165.66(15) ?
O13 Dy2 O16 C48 . . . . -45.91(15) ?
O17 Dy2 O16 C48 . . . . -4.66(13) ?
O10 Dy2 O16 C48 . . . . -147.30(13) ?
O11 Dy2 O16 C48 . . . . 127.60(14) ?
N3 Dy2 O16 C48 . . . . 79.13(14) ?
C40 Dy2 O16 C48 . . . . -15.57(16) ?
C32 Dy2 O16 C48 . . . . 169.39(13) ?
O16 C48 O17 Dy2 . . . . -8.1(2) ?
C47 C48 O17 Dy2 . . . . 170.9(2) ?
O8 Dy2 O17 C48 . . . . 75.24(15) ?
O14 Dy2 O17 C48 . . . . -156.84(15) ?
O2W Dy2 O17 C48 . . . . -7.21(18) ?
O13 Dy2 O17 C48 . . . . 147.37(16) ?
O16 Dy2 O17 C48 . . . . 4.59(13) ?
O10 Dy2 O17 C48 . . . . 133.58(14) ?
O11 Dy2 O17 C48 . . . . -121.63(15) ?
N3 Dy2 O17 C48 . . . . -78.55(15) ?
C40 Dy2 O17 C48 . . . . 175.48(16) ?
C32 Dy2 O17 C48 . . . . -164.95(18) ?
